data_7223880
loop_
_publ_author_name
'K\"o\,c, Muzaffer'
'Zorlu, Yunus'
'\.I\,sci, \"Umit'
'Berber, Sava\,s'
'Ahsen, Vefa'
'Dumoulin, Fabienne'

_publ_section_title
;
 A library of dimeric and trimeric phthalonitriles linked by a single
 aromatic ring: comparative structural and DFT investigations
;
_journal_issue 8
_journal_name_full CrystEngComm
_journal_page_first 1416
_journal_paper_doi 10.1039/C5CE02261D
_journal_volume 18
_journal_year 2016
_chemical_formula_moiety 'C30 H26 N4 O2 '
_chemical_formula_sum 'C30 H26 N4 O2'
_chemical_formula_weight 474.55
_chemical_name_common phthalonitrile
_space_group_crystal_system monoclinic
_space_group_IT_number 14
_space_group_name_Hall '-P 2yn'
_space_group_name_H-M_alt 'P 1 21/n 1'
_symmetry_space_group_name_Hall '-P 2yn'
_symmetry_space_group_name_H-M 'P 1 21/n 1'
_atom_sites_solution_hydrogens geom
_atom_sites_solution_primary direct
_atom_sites_solution_secondary difmap
_audit_update_record
;
2015-05-03 deposited with the CCDC.
2016-01-14 downloaded from the CCDC.
;
_cell_angle_alpha 90
_cell_angle_beta 101.601(6)
_cell_angle_gamma 90
_cell_formula_units_Z 4
_cell_length_a 10.2611(10)
_cell_length_b 13.4117(12)
_cell_length_c 18.9648(17)
_cell_measurement_reflns_used 116
_cell_measurement_temperature 150.(2)
_cell_measurement_theta_max 26.0213
_cell_measurement_theta_min 2.6662
_cell_volume 2556.6(4)
_computing_cell_refinement 'APEX2 v2012.10-0 (Bruker AXS)'
_computing_data_collection 'APEX2 (Bruker, 2007)'
_computing_data_reduction 'SAINT V8.27B (Bruker AXS, 2009)'
_computing_molecular_graphics 'MERCURY (Macrae et al., 2006)'
_computing_publication_material 'PLATON V1.16 (Spek, 2009), SHELXTL V6.14 (Bruker, 2001)'
_computing_structure_refinement 'SHELXL-97 (Sheldrick, 2008)'
_computing_structure_solution 'SHELXS-97 (Sheldrick, 2008)'
_diffrn_ambient_temperature 150.(2)
_diffrn_detector_area_resol_mean 8.3333
_diffrn_measured_fraction_theta_full 0.997
_diffrn_measured_fraction_theta_max 0.997
_diffrn_measurement_device_type 'Bruker APEX II QUAZAR three-circle diffractometer'
_diffrn_measurement_method '\f and \w scans'
_diffrn_radiation_monochromator 'multilayer QUAZAR mirrors'
_diffrn_radiation_type MoK\a
_diffrn_radiation_wavelength 0.71073
_diffrn_reflns_av_R_equivalents 0.0569
_diffrn_reflns_av_sigmaI/netI 0.0573
_diffrn_reflns_limit_h_max 12
_diffrn_reflns_limit_h_min -10
_diffrn_reflns_limit_k_max 15
_diffrn_reflns_limit_k_min -15
_diffrn_reflns_limit_l_max 17
_diffrn_reflns_limit_l_min -22
_diffrn_reflns_number 20121
_diffrn_reflns_theta_full 25.00
_diffrn_reflns_theta_max 25.00
_diffrn_reflns_theta_min 2.92
_diffrn_source 'microfocus sealed tube'
_diffrn_source_type ImuS
_exptl_absorpt_coefficient_mu 0.079
_exptl_absorpt_correction_T_max 1.00
_exptl_absorpt_correction_T_min 0.85
_exptl_absorpt_correction_type multi-scan
_exptl_absorpt_process_details 'SADABS V2012/1 (Bruker AXS)'
_exptl_crystal_colour colourless
_exptl_crystal_density_diffrn 1.233
_exptl_crystal_density_method 'not measured'
_exptl_crystal_description block
_exptl_crystal_F_000 1000
_exptl_crystal_size_max 0.210
_exptl_crystal_size_mid 0.090
_exptl_crystal_size_min 0.060
_refine_diff_density_max 0.327
_refine_diff_density_min -0.194
_refine_ls_extinction_method none
_refine_ls_goodness_of_fit_ref 1.080
_refine_ls_hydrogen_treatment constr
_refine_ls_matrix_type full
_refine_ls_number_parameters 331
_refine_ls_number_reflns 4486
_refine_ls_number_restraints 0
_refine_ls_restrained_S_all 1.080
_refine_ls_R_factor_all 0.0909
_refine_ls_R_factor_gt 0.0496
_refine_ls_shift/su_max 0.001
_refine_ls_shift/su_mean 0.000
_refine_ls_structure_factor_coef Fsqd
_refine_ls_weighting_details 'calc w=1/[\s^2^(Fo^2^)+(0.0395P)^2^+1.4186P] where P=(Fo^2^+2Fc^2^)/3'
_refine_ls_weighting_scheme calc
_refine_ls_wR_factor_gt 0.1109
_refine_ls_wR_factor_ref 0.1277
_reflns_number_gt 2931
_reflns_number_total 4486
_reflns_threshold_expression >2sigma(I)
_cod_data_source_file c5ce02261d2.cif
_cod_data_source_block I
_cod_depositor_comments 'Adding full bibliography for 7223878--7223882.cif.'
_cod_database_code 7223880

loop_
_space_group_symop_operation_xyz
'x, y, z'
'-x+1/2, y+1/2, -z+1/2'
'-x, -y, -z'
'x-1/2, -y-1/2, z-1/2'

loop_
_atom_site_type_symbol
_atom_site_label
_atom_site_fract_x
_atom_site_fract_y
_atom_site_fract_z
_atom_site_U_iso_or_equiv
_atom_site_adp_type
_atom_site_calc_flag
_atom_site_refinement_flags
_atom_site_occupancy
C C1 0.2468(3) 0.49222(18) 0.73231(14) 0.0308(6) Uani d . 1
C C2 0.2262(3) 0.70466(18) 0.73285(15) 0.0333(6) Uani d . 1
C C3 0.2076(2) 0.64762(17) 0.79427(13) 0.0272(6) Uani d . 1
C C4 0.1753(3) 0.69536(18) 0.85347(13) 0.0324(6) Uani d . 1
H H4 0.1697 0.766 0.8542 0.039 Uiso calc R 1
C C5 0.1513(3) 0.64068(17) 0.91127(13) 0.0298(6) Uani d . 1
H H5 0.1288 0.6736 0.9515 0.036 Uiso calc R 1
C C6 0.1602(2) 0.53738(17) 0.91027(12) 0.0237(6) Uani d . 1
C C7 0.1941(2) 0.48810(17) 0.85231(12) 0.0248(6) Uani d . 1
H H7 0.2019 0.4175 0.8525 0.03 Uiso calc R 1
C C8 0.2166(2) 0.54308(17) 0.79411(12) 0.0240(6) Uani d . 1
C C9 0.1413(2) 0.38506(16) 0.97002(12) 0.0242(6) Uani d . 1
C C10 0.0332(2) 0.33046(17) 0.93616(12) 0.0266(6) Uani d . 1
H H10 -0.0464 0.3629 0.9133 0.032 Uiso calc R 1
C C11 0.0425(2) 0.22642(17) 0.93593(12) 0.0258(6) Uani d . 1
C C12 0.1596(2) 0.18298(18) 0.97294(12) 0.0272(6) Uani d . 1
H H12 0.1647 0.1123 0.9741 0.033 Uiso calc R 1
C C13 0.2706(2) 0.23690(17) 1.00864(12) 0.0250(6) Uani d . 1
C C14 0.2574(2) 0.34062(17) 1.00553(12) 0.0232(5) Uani d . 1
C C15 0.3679(3) 0.6553(2) 1.26728(15) 0.0351(6) Uani d . 1
C C16 0.1708(3) 0.50076(19) 1.23551(14) 0.0331(6) Uani d . 1
C C17 0.2665(2) 0.51410(17) 1.19137(12) 0.0258(6) Uani d . 1
C C18 0.2638(2) 0.45018(17) 1.13333(12) 0.0257(6) Uani d . 1
H H18 0.1998 0.3983 1.1235 0.031 Uiso calc R 1
C C19 0.3564(2) 0.46362(17) 1.09002(12) 0.0256(6) Uani d . 1
C C20 0.4501(2) 0.53930(18) 1.10377(13) 0.0306(6) Uani d . 1
H H20 0.5123 0.548 1.0733 0.037 Uiso calc R 1
C C21 0.4530(3) 0.60144(18) 1.16142(14) 0.0333(6) Uani d . 1
H H21 0.5174 0.6531 1.1707 0.04 Uiso calc R 1
C C22 0.3625(2) 0.58972(18) 1.20659(13) 0.0298(6) Uani d . 1
C C23 -0.0732(3) 0.16638(18) 0.89211(13) 0.0315(6) Uani d . 1
C C24 -0.0477(3) 0.05497(19) 0.89481(14) 0.0386(7) Uani d . 1
H H24A 0.0335 0.0408 0.8768 0.058 Uiso calc R 1
H H24B -0.1231 0.0206 0.8647 0.058 Uiso calc R 1
H H24C -0.0368 0.0316 0.9446 0.058 Uiso calc R 1
C C25 -0.0916(3) 0.1989(2) 0.81245(14) 0.0436(7) Uani d . 1
H H25A -0.1052 0.2712 0.8089 0.065 Uiso calc R 1
H H25B -0.1693 0.165 0.784 0.065 Uiso calc R 1
H H25C -0.0121 0.1811 0.794 0.065 Uiso calc R 1
C C26 -0.2007(3) 0.1878(2) 0.91894(16) 0.0487(8) Uani d . 1
H H26A -0.1905 0.1652 0.9689 0.073 Uiso calc R 1
H H26B -0.275 0.1523 0.8888 0.073 Uiso calc R 1
H H26C -0.2185 0.2596 0.9164 0.073 Uiso calc R 1
C C27 0.3991(2) 0.18443(18) 1.04539(13) 0.0293(6) Uani d . 1
C C28 0.5089(3) 0.2070(2) 1.00322(16) 0.0421(7) Uani d . 1
H H28A 0.4791 0.1868 0.9529 0.063 Uiso calc R 1
H H28B 0.5897 0.1701 1.0245 0.063 Uiso calc R 1
H H28C 0.5281 0.2787 1.0054 0.063 Uiso calc R 1
C C29 0.3808(3) 0.07116(18) 1.04702(15) 0.0379(7) Uani d . 1
H H29A 0.3099 0.0552 1.0729 0.057 Uiso calc R 1
H H29B 0.464 0.04 1.0715 0.057 Uiso calc R 1
H H29C 0.3567 0.0458 0.9977 0.057 Uiso calc R 1
C C30 0.4449(3) 0.2192(2) 1.12409(13) 0.0377(7) Uani d . 1
H H30A 0.4736 0.289 1.1248 0.056 Uiso calc R 1
H H30B 0.5194 0.1777 1.148 0.056 Uiso calc R 1
H H30C 0.371 0.2131 1.1494 0.056 Uiso calc R 1
N N1 0.2713(3) 0.45133(17) 0.68393(13) 0.0480(7) Uani d . 1
N N2 0.2384(2) 0.75116(16) 0.68409(13) 0.0439(6) Uani d . 1
N N3 0.3738(2) 0.70775(18) 1.31528(14) 0.0495(7) Uani d . 1
N N4 0.0928(2) 0.48914(19) 1.27091(12) 0.0486(7) Uani d . 1
O O1 0.13432(17) 0.48979(11) 0.96980(8) 0.0289(4) Uani d . 1
O O2 0.36521(16) 0.40281(12) 1.03279(8) 0.0287(4) Uani d . 1

loop_
_atom_site_aniso_label
_atom_site_aniso_U_11
_atom_site_aniso_U_22
_atom_site_aniso_U_33
_atom_site_aniso_U_12
_atom_site_aniso_U_13
_atom_site_aniso_U_23
C1 0.0398(17) 0.0235(14) 0.0315(15) -0.0002(12) 0.0127(13) 0.0037(12)
C2 0.0382(16) 0.0234(14) 0.0404(17) 0.0052(12) 0.0128(13) 0.0014(13)
C3 0.0304(15) 0.0231(13) 0.0284(14) 0.0019(11) 0.0063(12) 0.0041(11)
C4 0.0436(17) 0.0188(13) 0.0361(15) 0.0009(12) 0.0111(13) 0.0003(12)
C5 0.0393(16) 0.0245(14) 0.0266(14) 0.0023(11) 0.0088(12) -0.0052(11)
C6 0.0250(14) 0.0235(13) 0.0230(13) -0.0002(11) 0.0054(11) 0.0018(11)
C7 0.0276(14) 0.0199(12) 0.0265(14) 0.0035(10) 0.0046(11) 0.0018(11)
C8 0.0235(14) 0.0241(13) 0.0241(13) 0.0008(11) 0.0041(11) -0.0006(11)
C9 0.0348(15) 0.0206(13) 0.0198(13) 0.0004(11) 0.0120(11) 0.0008(10)
C10 0.0293(15) 0.0276(14) 0.0243(13) 0.0029(11) 0.0083(11) 0.0011(11)
C11 0.0269(15) 0.0281(14) 0.0240(13) -0.0001(11) 0.0093(11) 0.0020(11)
C12 0.0320(15) 0.0230(13) 0.0281(14) -0.0008(11) 0.0097(12) 0.0025(11)
C13 0.0262(15) 0.0287(14) 0.0221(13) -0.0012(11) 0.0093(11) 0.0021(11)
C14 0.0219(14) 0.0281(14) 0.0208(13) -0.0048(11) 0.0072(11) -0.0011(10)
C15 0.0292(16) 0.0376(16) 0.0368(16) 0.0008(12) 0.0029(13) -0.0058(14)
C16 0.0278(15) 0.0398(16) 0.0293(15) 0.0017(12) -0.0004(13) -0.0067(12)
C17 0.0221(14) 0.0307(14) 0.0228(13) 0.0041(11) 0.0001(11) 0.0023(11)
C18 0.0259(14) 0.0261(13) 0.0245(13) -0.0035(11) 0.0037(11) 0.0014(11)
C19 0.0277(15) 0.0255(13) 0.0231(13) 0.0022(11) 0.0034(11) 0.0010(11)
C20 0.0268(15) 0.0345(15) 0.0313(15) -0.0066(12) 0.0076(12) 0.0025(12)
C21 0.0318(16) 0.0311(14) 0.0356(15) -0.0078(12) 0.0034(13) -0.0017(12)
C22 0.0273(15) 0.0308(14) 0.0281(14) 0.0028(12) -0.0022(12) -0.0027(11)
C23 0.0320(15) 0.0290(14) 0.0328(15) -0.0015(12) 0.0050(12) -0.0006(11)
C24 0.0402(17) 0.0357(15) 0.0364(16) -0.0063(13) -0.0008(13) -0.0045(12)
C25 0.0489(19) 0.0431(17) 0.0338(16) -0.0071(14) -0.0037(14) 0.0001(13)
C26 0.0311(16) 0.0560(19) 0.060(2) -0.0099(14) 0.0109(15) -0.0194(16)
C27 0.0241(14) 0.0320(14) 0.0328(15) 0.0021(11) 0.0081(12) 0.0037(11)
C28 0.0336(16) 0.0464(17) 0.0515(18) 0.0041(13) 0.0206(14) 0.0048(14)
C29 0.0340(16) 0.0305(15) 0.0486(17) 0.0054(12) 0.0067(14) 0.0076(13)
C30 0.0324(16) 0.0439(16) 0.0355(16) 0.0056(13) 0.0036(13) 0.0025(13)
N1 0.0703(19) 0.0370(14) 0.0442(15) -0.0020(12) 0.0290(14) -0.0031(12)
N2 0.0636(18) 0.0300(13) 0.0431(15) 0.0052(12) 0.0224(13) 0.0068(11)
N3 0.0429(16) 0.0522(16) 0.0512(16) -0.0020(13) 0.0041(13) -0.0176(14)
N4 0.0353(15) 0.0729(18) 0.0377(14) -0.0047(13) 0.0074(12) -0.0118(13)
O1 0.0419(11) 0.0205(9) 0.0268(9) 0.0012(8) 0.0126(8) 0.0012(7)
O2 0.0290(10) 0.0295(9) 0.0299(9) -0.0054(8) 0.0114(8) -0.0041(8)

loop_
_atom_type_symbol
_atom_type_description
_atom_type_scat_dispersion_real
_atom_type_scat_dispersion_imag
_atom_type_scat_source
C C 0.0033 0.0016 'International Tables Vol C Tables 4.2.6.8 and 6.1.1.4'
H H 0.0000 0.0000 'International Tables Vol C Tables 4.2.6.8 and 6.1.1.4'
N N 0.0061 0.0033 'International Tables Vol C Tables 4.2.6.8 and 6.1.1.4'
O O 0.0106 0.0060 'International Tables Vol C Tables 4.2.6.8 and 6.1.1.4'

loop_
_geom_angle_atom_site_label_1
_geom_angle_atom_site_label_2
_geom_angle_atom_site_label_3
_geom_angle
N1 C1 C8 179.3(3)
N2 C2 C3 178.4(3)
C4 C3 C8 119.2(2)
C4 C3 C2 120.1(2)
C8 C3 C2 120.6(2)
C5 C4 C3 120.4(2)
C5 C4 H4 119.8
C3 C4 H4 119.8
C4 C5 C6 119.7(2)
C4 C5 H5 120.1
C6 C5 H5 120.1
O1 C6 C7 123.6(2)
O1 C6 C5 115.5(2)
C7 C6 C5 120.9(2)
C8 C7 C6 119.1(2)
C8 C7 H7 120.4
C6 C7 H7 120.4
C7 C8 C3 120.5(2)
C7 C8 C1 119.6(2)
C3 C8 C1 119.9(2)
C10 C9 C14 122.2(2)
C10 C9 O1 119.7(2)
C14 C9 O1 118.1(2)
C9 C10 C11 118.9(2)
C9 C10 H10 120.5
C11 C10 H10 120.5
C12 C11 C10 117.9(2)
C12 C11 C23 123.3(2)
C10 C11 C23 118.7(2)
C11 C12 C13 124.2(2)
C11 C12 H12 117.9
C13 C12 H12 117.9
C14 C13 C12 115.5(2)
C14 C13 C27 122.9(2)
C12 C13 C27 121.6(2)
C9 C14 C13 121.1(2)
C9 C14 O2 117.6(2)
C13 C14 O2 121.0(2)
N3 C15 C22 179.1(3)
N4 C16 C17 179.4(3)
C18 C17 C22 120.6(2)
C18 C17 C16 118.8(2)
C22 C17 C16 120.6(2)
C19 C18 C17 118.8(2)
C19 C18 H18 120.6
C17 C18 H18 120.6
O2 C19 C18 123.5(2)
O2 C19 C20 115.4(2)
C18 C19 C20 121.0(2)
C21 C20 C19 119.9(2)
C21 C20 H20 120.1
C19 C20 H20 120.1
C20 C21 C22 120.8(2)
C20 C21 H21 119.6
C22 C21 H21 119.6
C21 C22 C17 118.8(2)
C21 C22 C15 119.9(2)
C17 C22 C15 121.2(2)
C24 C23 C26 109.2(2)
C24 C23 C11 112.9(2)
C26 C23 C11 110.1(2)
C24 C23 C25 107.3(2)
C26 C23 C25 109.2(2)
C11 C23 C25 108.1(2)
C23 C24 H24A 109.5
C23 C24 H24B 109.5
H24A C24 H24B 109.5
C23 C24 H24C 109.5
H24A C24 H24C 109.5
H24B C24 H24C 109.5
C23 C25 H25A 109.5
C23 C25 H25B 109.5
H25A C25 H25B 109.5
C23 C25 H25C 109.5
H25A C25 H25C 109.5
H25B C25 H25C 109.5
C23 C26 H26A 109.5
C23 C26 H26B 109.5
H26A C26 H26B 109.5
C23 C26 H26C 109.5
H26A C26 H26C 109.5
H26B C26 H26C 109.5
C29 C27 C13 111.5(2)
C29 C27 C28 108.2(2)
C13 C27 C28 109.0(2)
C29 C27 C30 107.2(2)
C13 C27 C30 111.58(19)
C28 C27 C30 109.3(2)
C27 C28 H28A 109.5
C27 C28 H28B 109.5
H28A C28 H28B 109.5
C27 C28 H28C 109.5
H28A C28 H28C 109.5
H28B C28 H28C 109.5
C27 C29 H29A 109.5
C27 C29 H29B 109.5
H29A C29 H29B 109.5
C27 C29 H29C 109.5
H29A C29 H29C 109.5
H29B C29 H29C 109.5
C27 C30 H30A 109.5
C27 C30 H30B 109.5
H30A C30 H30B 109.5
C27 C30 H30C 109.5
H30A C30 H30C 109.5
H30B C30 H30C 109.5
C6 O1 C9 116.75(17)
C19 O2 C14 118.21(17)

loop_
_geom_bond_atom_site_label_1
_geom_bond_atom_site_label_2
_geom_bond_distance
C1 N1 1.140(3)
C1 C8 1.442(3)
C2 N2 1.143(3)
C2 C3 1.438(4)
C3 C4 1.389(3)
C3 C8 1.405(3)
C4 C5 1.381(3)
C4 H4 0.95
C5 C6 1.389(3)
C5 H5 0.95
C6 O1 1.369(3)
C6 C7 1.386(3)
C7 C8 1.385(3)
C7 H7 0.95
C9 C10 1.375(3)
C9 C14 1.381(3)
C9 O1 1.406(3)
C10 C11 1.399(3)
C10 H10 0.95
C11 C12 1.392(3)
C11 C23 1.534(3)
C12 C13 1.403(3)
C12 H12 0.95
C13 C14 1.398(3)
C13 C27 1.533(3)
C14 O2 1.399(3)
C15 N3 1.142(3)
C15 C22 1.441(4)
C16 N4 1.154(3)
C16 C17 1.424(4)
C17 C18 1.391(3)
C17 C22 1.403(3)
C18 C19 1.387(3)
C18 H18 0.95
C19 O2 1.375(3)
C19 C20 1.387(3)
C20 C21 1.370(3)
C20 H20 0.95
C21 C22 1.393(3)
C21 H21 0.95
C23 C24 1.516(3)
C23 C26 1.523(4)
C23 C25 1.547(3)
C24 H24A 0.98
C24 H24B 0.98
C24 H24C 0.98
C25 H25A 0.98
C25 H25B 0.98
C25 H25C 0.98
C26 H26A 0.98
C26 H26B 0.98
C26 H26C 0.98
C27 C29 1.532(3)
C27 C28 1.538(3)
C27 C30 1.544(3)
C28 H28A 0.98
C28 H28B 0.98
C28 H28C 0.98
C29 H29A 0.98
C29 H29B 0.98
C29 H29C 0.98
C30 H30A 0.98
C30 H30B 0.98
C30 H30C 0.98

loop_
_geom_torsion_atom_site_label_1
_geom_torsion_atom_site_label_2
_geom_torsion_atom_site_label_3
_geom_torsion_atom_site_label_4
_geom_torsion
N2 C2 C3 C4 -47.(11)
N2 C2 C3 C8 131.(11)
C8 C3 C4 C5 -0.5(4)
C2 C3 C4 C5 177.0(2)
C3 C4 C5 C6 0.3(4)
C4 C5 C6 O1 -179.8(2)
C4 C5 C6 C7 0.6(4)
O1 C6 C7 C8 179.1(2)
C5 C6 C7 C8 -1.4(4)
C6 C7 C8 C3 1.2(4)
C6 C7 C8 C1 -177.6(2)
C4 C3 C8 C7 -0.2(4)
C2 C3 C8 C7 -177.8(2)
C4 C3 C8 C1 178.5(2)
C2 C3 C8 C1 0.9(4)
N1 C1 C8 C7 -30.(30)
N1 C1 C8 C3 150.(30)
C14 C9 C10 C11 -1.8(3)
O1 C9 C10 C11 179.02(19)
C9 C10 C11 C12 2.7(3)
C9 C10 C11 C23 -174.3(2)
C10 C11 C12 C13 -2.1(3)
C23 C11 C12 C13 174.8(2)
C11 C12 C13 C14 0.3(3)
C11 C12 C13 C27 -177.0(2)
C10 C9 C14 C13 0.1(3)
O1 C9 C14 C13 179.22(19)
C10 C9 C14 O2 174.6(2)
O1 C9 C14 O2 -6.3(3)
C12 C13 C14 C9 0.7(3)
C27 C13 C14 C9 178.0(2)
C12 C13 C14 O2 -173.65(19)
C27 C13 C14 O2 3.7(3)
N4 C16 C17 C18 10.(30)
N4 C16 C17 C22 -180.(100)
C22 C17 C18 C19 -1.1(3)
C16 C17 C18 C19 179.5(2)
C17 C18 C19 O2 177.8(2)
C17 C18 C19 C20 -0.1(4)
O2 C19 C20 C21 -177.4(2)
C18 C19 C20 C21 0.7(4)
C19 C20 C21 C22 -0.1(4)
C20 C21 C22 C17 -1.1(4)
C20 C21 C22 C15 179.5(2)
C18 C17 C22 C21 1.7(3)
C16 C17 C22 C21 -178.9(2)
C18 C17 C22 C15 -178.9(2)
C16 C17 C22 C15 0.5(4)
N3 C15 C22 C21 -10.(20)
N3 C15 C22 C17 170.(20)
C12 C11 C23 C24 1.3(3)
C10 C11 C23 C24 178.1(2)
C12 C11 C23 C26 123.6(3)
C10 C11 C23 C26 -59.6(3)
C12 C11 C23 C25 -117.2(3)
C10 C11 C23 C25 59.6(3)
C14 C13 C27 C29 174.4(2)
C12 C13 C27 C29 -8.4(3)
C14 C13 C27 C28 -66.2(3)
C12 C13 C27 C28 111.0(2)
C14 C13 C27 C30 54.6(3)
C12 C13 C27 C30 -128.2(2)
C7 C6 O1 C9 -1.1(3)
C5 C6 O1 C9 179.4(2)
C10 C9 O1 C6 -83.5(3)
C14 C9 O1 C6 97.3(2)
C18 C19 O2 C14 16.5(3)
C20 C19 O2 C14 -165.4(2)
C9 C14 O2 C19 69.2(3)
C13 C14 O2 C19 -116.3(2)
